data_4077258
loop_
_publ_author_name
'Peckham, Timothy J.'
'Nguyen, Paul'
'Bourke, Sara C.'
'Wang, Qinyan'
'Harrison, Daryll G.'
'Zoricak, Peter'
'Russell, Charles'
'Liable-Sands, Louise M.'
'Rheingold, Arnold L.'
'Lough, Alan J.'
'Manners, Ian'

_publ_section_title
;
 Ring-Opening Polymerization Behavior ofansa- and
 Spirocyclicansa-Zirconocene Complexes
;
_journal_issue 14
_journal_name_full Organometallics
_journal_page_first 3035
_journal_paper_doi 10.1021/om001023p
_journal_volume 20
_journal_year 2001
_chemical_formula_sum 'C22 H38 N2 Si2 Zr'
_chemical_formula_weight 477.94
_chemical_name_systematic
;
 ?
;
_space_group_IT_number 14
_symmetry_space_group_name_Hall '-P 2ybc'
_symmetry_space_group_name_H-M 'P 1 21/c 1'
_atom_sites_solution_hydrogens geom
_atom_sites_solution_primary direct
_atom_sites_solution_secondary difmap
_audit_creation_method SHELXL
_cell_angle_alpha 90.00
_cell_angle_beta 94.950(10)
_cell_angle_gamma 90.00
_cell_formula_units_Z 4
_cell_length_a 8.0131(8)
_cell_length_b 9.2651(8)
_cell_length_c 32.692(5)
_cell_measurement_temperature 243(2)
_cell_volume 2418.1(5)
_computing_structure_refinement 'SHELXL-93 (Sheldrick, 1993)'
_computing_structure_solution 'SHELXS-86 (Sheldrick, 1990)'
_diffrn_ambient_temperature 243(2)
_diffrn_radiation_monochromator graphite
_diffrn_radiation_source 'fine-focus sealed tube'
_diffrn_radiation_type MoK\a
_diffrn_radiation_wavelength 0.71073
_diffrn_reflns_av_R_equivalents 0.0401
_diffrn_reflns_av_sigmaI/netI 0.0532
_diffrn_reflns_limit_h_max 8
_diffrn_reflns_limit_h_min -1
_diffrn_reflns_limit_k_max 9
_diffrn_reflns_limit_k_min -1
_diffrn_reflns_limit_l_max 33
_diffrn_reflns_limit_l_min -33
_diffrn_reflns_number 4057
_diffrn_reflns_theta_max 21.49
_diffrn_reflns_theta_min 2.29
_exptl_absorpt_coefficient_mu 0.563
_exptl_crystal_density_diffrn 1.313
_exptl_crystal_F_000 1008
_exptl_crystal_size_max 0.40
_exptl_crystal_size_mid 0.30
_exptl_crystal_size_min 0.20
_refine_diff_density_max 0.378
_refine_diff_density_min -0.428
_refine_diff_density_rms 0.074
_refine_ls_extinction_coef 0.0077(5)
_refine_ls_extinction_expression Fc^*^=kFc[1+0.001xFc^2^\l^3^/sin(2\q)]^-1/4^
_refine_ls_extinction_method SHELXL
_refine_ls_goodness_of_fit_all 1.269
_refine_ls_goodness_of_fit_obs 1.388
_refine_ls_matrix_type full
_refine_ls_number_parameters 245
_refine_ls_number_reflns 2780
_refine_ls_number_restraints 0
_refine_ls_restrained_S_all 1.276
_refine_ls_restrained_S_obs 1.388
_refine_ls_R_factor_all 0.0486
_refine_ls_R_factor_obs 0.0390
_refine_ls_shift/esd_max -0.006
_refine_ls_shift/esd_mean 0.000
_refine_ls_structure_factor_coef Fsqd
_refine_ls_weighting_details 'w=1/[\s^2^(Fo^2^)+(0.0300P)^2^+0.0000P] where P=(Fo^2^+2Fc^2^)/3'
_refine_ls_weighting_scheme calc
_refine_ls_wR_factor_all 0.0893
_refine_ls_wR_factor_obs 0.0870
_reflns_number_observed 2276
_reflns_number_total 2781
_reflns_observed_criterion >2sigma(I)
_cod_data_source_file om001023p.cif
_cod_data_source_block ianp
_cod_depositor_comments
;
The following automatic conversions were performed:

'_refine_ls_weighting_scheme' value 'calc
w=1/[\s^2^(Fo^2^)+(0.0300P)^2^+0.0000P] where P=(Fo^2^+2Fc^2^)/3' was
changed to 'calc'. New tag '_refine_ls_weighting_details' was
created. The value of the new tag was set to
'w=1/[\s^2^(Fo^2^)+(0.0300P)^2^+0.0000P] where P=(Fo^2^+2Fc^2^)/3'.

Automatic conversion script
Id: cif_fix_values 3143 2015-03-26 13:38:13Z robertas 
;
_cod_database_code 4077258

loop_
_symmetry_equiv_pos_as_xyz
'x, y, z'
'-x, y+1/2, -z+1/2'
'-x, -y, -z'
'x, -y-1/2, z-1/2'

loop_
_atom_site_aniso_label
_atom_site_aniso_U_11
_atom_site_aniso_U_22
_atom_site_aniso_U_33
_atom_site_aniso_U_23
_atom_site_aniso_U_13
_atom_site_aniso_U_12
Zr1 0.0268(3) 0.0296(3) 0.0257(3) 0.0016(2) 0.0056(2) 0.0009(2)
Si1 0.0381(8) 0.0315(8) 0.0399(8) 0.0065(7) 0.0009(6) 0.0026(7)
Si2 0.0472(9) 0.0433(8) 0.0307(8) -0.0039(7) -0.0001(6) -0.0067(7)
N1 0.031(2) 0.041(2) 0.033(2) -0.008(2) -0.005(2) 0.002(2)
N2 0.036(2) 0.040(2) 0.040(2) 0.005(2) 0.005(2) 0.013(2)
C1 0.022(2) 0.034(3) 0.035(3) 0.004(2) 0.003(2) -0.001(2)
C2 0.022(2) 0.034(3) 0.037(3) 0.000(2) 0.001(2) -0.004(2)
C3 0.033(3) 0.031(3) 0.045(3) 0.007(3) 0.006(2) -0.005(2)
C4 0.035(3) 0.048(3) 0.033(3) 0.014(3) 0.011(2) -0.001(3)
C5 0.033(3) 0.045(3) 0.041(3) 0.004(3) 0.015(2) 0.009(2)
C6 0.043(3) 0.044(3) 0.023(2) 0.006(2) 0.007(2) 0.000(3)
C7 0.043(3) 0.050(3) 0.029(3) 0.002(3) 0.019(2) 0.003(3)
C8 0.032(3) 0.054(3) 0.041(3) 0.012(3) 0.009(2) -0.006(3)
C9 0.035(3) 0.040(3) 0.042(3) 0.012(3) 0.002(2) -0.010(3)
C10 0.038(3) 0.033(3) 0.026(2) 0.011(2) 0.004(2) -0.002(2)
C11 0.073(4) 0.037(3) 0.056(3) -0.003(3) 0.010(3) 0.007(3)
C12 0.056(4) 0.054(3) 0.055(4) 0.019(3) -0.009(3) 0.007(3)
C13 0.069(4) 0.078(4) 0.052(4) 0.000(3) -0.015(3) -0.005(4)
C14 0.083(4) 0.051(3) 0.054(3) -0.013(3) 0.013(3) -0.005(3)
C15 0.049(3) 0.071(4) 0.049(3) -0.022(3) -0.001(3) -0.002(3)
C16 0.131(6) 0.101(5) 0.036(3) 0.001(4) 0.020(4) 0.004(5)
C17 0.045(3) 0.054(3) 0.055(3) -0.008(3) -0.006(3) 0.004(3)
C18 0.059(4) 0.057(4) 0.085(5) -0.009(4) -0.007(3) -0.011(3)
C19 0.049(3) 0.058(4) 0.063(4) 0.017(3) 0.003(3) 0.014(3)
C20 0.108(6) 0.113(6) 0.057(4) 0.012(4) -0.010(4) 0.031(5)
C21 0.041(3) 0.056(4) 0.070(4) 0.007(3) 0.005(3) 0.010(3)
C22 0.088(5) 0.077(5) 0.101(5) -0.013(4) 0.025(4) 0.036(4)

loop_
_atom_site_label
_atom_site_type_symbol
_atom_site_fract_x
_atom_site_fract_y
_atom_site_fract_z
_atom_site_U_iso_or_equiv
_atom_site_thermal_displace_type
_atom_site_occupancy
_atom_site_calc_flag
_atom_site_refinement_flags
Zr1 Zr 0.10856(5) 0.17745(4) 0.883767(12) 0.0272(2) Uani 1 d .
Si1 Si -0.1487(2) 0.41989(14) 0.84149(4) 0.0366(4) Uani 1 d .
Si2 Si -0.1162(2) 0.07709(15) 0.79930(4) 0.0406(4) Uani 1 d .
N1 N 0.2031(4) 0.2975(4) 0.93499(11) 0.0351(10) Uani 1 d .
N2 N 0.2529(4) -0.0093(4) 0.89481(11) 0.0389(10) Uani 1 d .
C1 C -0.1975(5) 0.2498(5) 0.86940(13) 0.0303(11) Uani 1 d .
C2 C -0.1770(5) 0.1086(5) 0.85266(13) 0.0311(11) Uani 1 d .
C3 C -0.1481(5) 0.0111(5) 0.88621(14) 0.0361(12) Uani 1 d .
H3A H -0.1462(5) -0.0954(5) 0.88392(14) 0.043 Uiso 1 calc R
C4 C -0.1525(5) 0.0879(5) 0.92266(14) 0.0386(13) Uani 1 d .
H4A H -0.1473(5) 0.0460(5) 0.95060(14) 0.046 Uiso 1 calc R
C5 C -0.1819(6) 0.2327(5) 0.91249(14) 0.0388(13) Uani 1 d .
H5A H -0.2015(6) 0.3100(5) 0.93244(14) 0.047 Uiso 1 calc R
C6 C 0.0639(6) 0.2057(5) 0.80610(13) 0.0365(12) Uani 1 d .
C7 C 0.2354(6) 0.1662(5) 0.81215(13) 0.0399(13) Uani 1 d .
H7A H 0.2849(6) 0.0791(5) 0.80051(13) 0.048 Uiso 1 calc R
C8 C 0.3270(6) 0.2770(6) 0.83295(14) 0.0418(13) Uani 1 d .
H8A H 0.4502(6) 0.2807(6) 0.83869(14) 0.050 Uiso 1 calc R
C9 C 0.2153(6) 0.3871(5) 0.84008(14) 0.0392(12) Uani 1 d .
H9A H 0.2478(6) 0.4840(5) 0.85080(14) 0.047 Uiso 1 calc R
C10 C 0.0517(6) 0.3473(5) 0.82426(13) 0.0321(11) Uani 1 d .
C11 C -0.1038(7) 0.5714(5) 0.8781(2) 0.0549(15) Uani 1 d .
H11A H -0.2082(7) 0.6084(5) 0.8869(2) 0.082 Uiso 1 calc R
H11B H -0.0460(7) 0.6478(5) 0.8647(2) 0.082 Uiso 1 calc R
H11C H -0.0338(7) 0.5372(5) 0.9018(2) 0.082 Uiso 1 calc R
C12 C -0.3069(6) 0.4826(6) 0.7997(2) 0.0557(15) Uani 1 d .
H12A H -0.3317(6) 0.4047(6) 0.7803(2) 0.084 Uiso 1 calc R
H12B H -0.2623(6) 0.5642(6) 0.7856(2) 0.084 Uiso 1 calc R
H12C H -0.4087(6) 0.5113(6) 0.8116(2) 0.084 Uiso 1 calc R
C13 C -0.2840(7) 0.1163(6) 0.7572(2) 0.068(2) Uani 1 d .
H13A H -0.3224(7) 0.2149(6) 0.7597(2) 0.101 Uiso 1 calc R
H13B H -0.3771(7) 0.0506(6) 0.7593(2) 0.101 Uiso 1 calc R
H13C H -0.2392(7) 0.1037(6) 0.7308(2) 0.101 Uiso 1 calc R
C14 C -0.0428(7) -0.1130(6) 0.7939(2) 0.063(2) Uani 1 d .
H14A H -0.1388(7) -0.1769(6) 0.7905(2) 0.094 Uiso 1 calc R
H14B H 0.0273(7) -0.1404(6) 0.8184(2) 0.094 Uiso 1 calc R
H14C H 0.0213(7) -0.1202(6) 0.7701(2) 0.094 Uiso 1 calc R
C15 C 0.1334(7) 0.3614(6) 0.97114(15) 0.057(2) Uani 1 d .
H15A H 0.0158(7) 0.3865(6) 0.96372(15) 0.068 Uiso 1 calc R
H15B H 0.1937(7) 0.4512(6) 0.97832(15) 0.068 Uiso 1 calc R
C16 C 0.1426(9) 0.2660(8) 1.0081(2) 0.088(2) Uani 1 d .
H16A H 0.0945(9) 0.3155(8) 1.0304(2) 0.133 Uiso 1 calc R
H16B H 0.2587(9) 0.2426(8) 1.0162(2) 0.133 Uiso 1 calc R
H16C H 0.0805(9) 0.1778(8) 1.0016(2) 0.133 Uiso 1 calc R
C17 C 0.3856(6) 0.3081(5) 0.9393(2) 0.0519(14) Uani 1 d .
H17A H 0.4299(6) 0.2492(5) 0.9178(2) 0.062 Uiso 1 calc R
H17B H 0.4266(6) 0.2663(5) 0.9658(2) 0.062 Uiso 1 calc R
C18 C 0.4566(7) 0.4604(6) 0.9367(2) 0.068(2) Uani 1 d .
H18A H 0.5780(7) 0.4564(6) 0.9399(2) 0.102 Uiso 1 calc R
H18B H 0.4170(7) 0.5194(6) 0.9584(2) 0.102 Uiso 1 calc R
H18C H 0.4200(7) 0.5023(6) 0.9103(2) 0.102 Uiso 1 calc R
C19 C 0.2137(6) -0.1124(6) 0.9270(2) 0.057(2) Uani 1 d .
H19A H 0.2127(6) -0.2099(6) 0.9153(2) 0.068 Uiso 1 calc R
H19B H 0.1005(6) -0.0920(6) 0.9346(2) 0.068 Uiso 1 calc R
C20 C 0.3308(9) -0.1112(8) 0.9651(2) 0.094(2) Uani 1 d .
H20A H 0.2947(9) -0.1822(8) 0.9843(2) 0.141 Uiso 1 calc R
H20B H 0.3306(9) -0.0161(8) 0.9776(2) 0.141 Uiso 1 calc R
H20C H 0.4431(9) -0.1344(8) 0.9583(2) 0.141 Uiso 1 calc R
C21 C 0.4155(6) -0.0463(6) 0.8799(2) 0.056(2) Uani 1 d .
H21A H 0.4979(6) -0.0562(6) 0.9036(2) 0.067 Uiso 1 calc R
H21B H 0.4513(6) 0.0346(6) 0.8634(2) 0.067 Uiso 1 calc R
C22 C 0.4199(8) -0.1798(6) 0.8548(2) 0.088(2) Uani 1 d .
H22A H 0.5321(8) -0.1941(6) 0.8466(2) 0.132 Uiso 1 calc R
H22B H 0.3418(8) -0.1706(6) 0.8306(2) 0.132 Uiso 1 calc R
H22C H 0.3885(8) -0.2617(6) 0.8710(2) 0.132 Uiso 1 calc R

loop_
_atom_type_symbol
_atom_type_description
_atom_type_scat_dispersion_real
_atom_type_scat_dispersion_imag
_atom_type_scat_source
C C 0.0033 0.0016 'International Tables Vol C Tables 4.2.6.8 and 6.1.1.4'
H H 0.0000 0.0000 'International Tables Vol C Tables 4.2.6.8 and 6.1.1.4'
N N 0.0061 0.0033 'International Tables Vol C Tables 4.2.6.8 and 6.1.1.4'
Si Si 0.0817 0.0704 'International Tables Vol C Tables 4.2.6.8 and 6.1.1.4'
Zr Zr -2.9673 0.5597 'International Tables Vol C Tables 4.2.6.8 and 6.1.1.4'

loop_
_geom_angle_atom_site_label_1
_geom_angle_atom_site_label_2
_geom_angle_atom_site_label_3
_geom_angle
N2 Zr1 N1 98.30(15)
N2 Zr1 C2 109.31(15)
N1 Zr1 C2 135.55(13)
N2 Zr1 C10 135.32(13)
N1 Zr1 C10 108.37(15)
C2 Zr1 C10 75.35(14)
N2 Zr1 C1 139.24(15)
N1 Zr1 C1 106.48(14)
C2 Zr1 C1 32.94(14)
C10 Zr1 C1 65.48(13)
N2 Zr1 C6 106.52(14)
N1 Zr1 C6 138.75(15)
C2 Zr1 C6 64.96(14)
C10 Zr1 C6 33.23(14)
C1 Zr1 C6 74.87(14)
N2 Zr1 C3 86.03(14)
N1 Zr1 C3 121.79(14)
C2 Zr1 C3 32.51(14)
C10 Zr1 C3 107.85(15)
C1 Zr1 C3 53.46(14)
C6 Zr1 C3 92.78(14)
N2 Zr1 C9 120.59(14)
N1 Zr1 C9 85.94(15)
C2 Zr1 C9 107.45(15)
C10 Zr1 C9 32.11(14)
C1 Zr1 C9 93.41(14)
C6 Zr1 C9 53.13(15)
C3 Zr1 C9 139.95(15)
N2 Zr1 C5 126.20(14)
N1 Zr1 C5 83.20(15)
C2 Zr1 C5 52.41(14)
C10 Zr1 C5 92.72(14)
C1 Zr1 C5 31.59(14)
C6 Zr1 C5 106.45(15)
C3 Zr1 C5 51.18(15)
C9 Zr1 C5 113.18(15)
N2 Zr1 C7 82.59(14)
N1 Zr1 C7 126.2(2)
C2 Zr1 C7 92.18(15)
C10 Zr1 C7 52.74(14)
C1 Zr1 C7 106.60(14)
C6 Zr1 C7 31.73(14)
C3 Zr1 C7 112.0(2)
C9 Zr1 C7 50.98(15)
C5 Zr1 C7 138.2(2)
N2 Zr1 C4 96.00(14)
N1 Zr1 C4 91.64(14)
C2 Zr1 C4 52.33(14)
C10 Zr1 C4 117.76(15)
C1 Zr1 C4 52.30(14)
C6 Zr1 C4 117.25(15)
C3 Zr1 C4 30.66(13)
C9 Zr1 C4 143.32(14)
C5 Zr1 C4 30.54(14)
C7 Zr1 C4 142.1(2)
N2 Zr1 C8 90.61(14)
N1 Zr1 C8 95.9(2)
C2 Zr1 C8 117.31(15)
C10 Zr1 C8 52.33(14)
C1 Zr1 C8 117.74(14)
C6 Zr1 C8 52.37(15)
C3 Zr1 C8 142.3(2)
C9 Zr1 C8 30.48(14)
C5 Zr1 C8 143.03(15)
C7 Zr1 C8 30.61(14)
C4 Zr1 C8 169.2(2)
C11 Si1 C10 110.0(2)
C11 Si1 C12 108.4(2)
C10 Si1 C12 115.8(2)
C11 Si1 C1 110.9(2)
C10 Si1 C1 93.7(2)
C12 Si1 C1 117.2(2)
C14 Si2 C6 111.4(2)
C14 Si2 C13 109.0(3)
C6 Si2 C13 117.5(2)
C14 Si2 C2 110.1(2)
C6 Si2 C2 92.9(2)
C13 Si2 C2 115.2(2)
C17 N1 C15 110.0(4)
C17 N1 Zr1 113.7(3)
C15 N1 Zr1 135.8(3)
C21 N2 C19 109.6(4)
C21 N2 Zr1 128.8(3)
C19 N2 Zr1 120.6(3)
C5 C1 C2 106.0(4)
C5 C1 Si1 125.0(4)
C2 C1 Si1 123.0(3)
C5 C1 Zr1 77.6(3)
C2 C1 Zr1 71.9(2)
Si1 C1 Zr1 94.2(2)
C3 C2 C1 107.5(4)
C3 C2 Si2 125.5(3)
C1 C2 Si2 123.0(3)
C3 C2 Zr1 76.5(3)
C1 C2 Zr1 75.1(3)
Si2 C2 Zr1 96.6(2)
C4 C3 C2 108.7(4)
C4 C3 Zr1 78.5(3)
C2 C3 Zr1 71.0(2)
C3 C4 C5 107.7(4)
C3 C4 Zr1 70.9(2)
C5 C4 Zr1 73.2(2)
C4 C5 C1 110.1(4)
C4 C5 Zr1 76.3(2)
C1 C5 Zr1 70.8(2)
C7 C6 C10 106.0(4)
C7 C6 Si2 125.5(4)
C10 C6 Si2 123.2(3)
C7 C6 Zr1 77.5(2)
C10 C6 Zr1 72.1(2)
Si2 C6 Zr1 95.4(2)
C8 C7 C6 109.8(4)
C8 C7 Zr1 76.5(2)
C6 C7 Zr1 70.8(2)
C9 C8 C7 107.5(4)
C9 C8 Zr1 71.6(2)
C7 C8 Zr1 72.9(2)
C8 C9 C10 109.7(4)
C8 C9 Zr1 77.9(3)
C10 C9 Zr1 70.6(2)
C9 C10 C6 107.0(4)
C9 C10 Si1 126.0(3)
C6 C10 Si1 122.7(3)
C9 C10 Zr1 77.3(3)
C6 C10 Zr1 74.7(2)
Si1 C10 Zr1 95.4(2)
N1 C15 C16 114.5(5)
N1 C17 C18 115.6(4)
N2 C19 C20 115.7(5)
N2 C21 C22 116.1(5)

loop_
_geom_bond_atom_site_label_1
_geom_bond_atom_site_label_2
_geom_bond_distance
Zr1 N2 2.095(4)
Zr1 N1 2.097(4)
Zr1 C2 2.505(4)
Zr1 C10 2.513(4)
Zr1 C1 2.547(4)
Zr1 C6 2.547(4)
Zr1 C3 2.577(4)
Zr1 C9 2.599(4)
Zr1 C5 2.634(4)
Zr1 C7 2.634(4)
Zr1 C4 2.672(4)
Zr1 C8 2.679(4)
Si1 C11 1.860(5)
Si1 C10 1.872(4)
Si1 C12 1.874(5)
Si1 C1 1.879(4)
Si2 C14 1.870(5)
Si2 C6 1.870(5)
Si2 C13 1.874(6)
Si2 C2 1.874(4)
N1 C17 1.460(6)
N1 C15 1.474(6)
N2 C21 1.471(5)
N2 C19 1.474(6)
C1 C5 1.412(6)
C1 C2 1.433(6)
C2 C3 1.424(6)
C3 C4 1.391(6)
C4 C5 1.398(6)
C6 C7 1.419(6)
C6 C10 1.447(6)
C7 C8 1.403(7)
C8 C9 1.390(6)
C9 C10 1.416(6)
C15 C16 1.494(7)
C17 C18 1.527(7)
C19 C20 1.494(8)
C21 C22 1.485(7)
